data_7702997
loop_
_publ_author_name
'Kowalkowska-Zedler, D'
'Do\/l\;ega, A'
'Nedelko, N.'
'\/Lyszczek, R'
'Aleshkevych, P.'
'Demchenko, I.'
'\/Luczak, J'
'Slawska-Waniewska, A'
'Pladzyk, A.'

_publ_section_title
;
 Structural, magnetic and spectral properties of tetrahedral cobalt(ii)
 silanethiolates: a variety of structures and manifestation of
 field-induced slow magnetic relaxation.
;
_journal_issue 3
_journal_name_full 'Dalton transactions (Cambridge, England : 2003)'
_journal_page_first 697
_journal_page_last 710
_journal_paper_doi 10.1039/c9dt03722e
_journal_volume 49
_journal_year 2020
_chemical_absolute_configuration unk
_chemical_formula_sum 'C30 H62 Co N2 O6 S2 Si2'
_chemical_formula_weight 726.04
_space_group_IT_number 29
_space_group_name_Hall 'P 2c -2ac'
_space_group_name_H-M_alt 'P c a 21'
_symmetry_cell_setting orthorhombic
_symmetry_Int_Tables_number 29
_symmetry_space_group_name_Hall 'P 2c -2ac'
_symmetry_space_group_name_H-M 'P c a 21'
_atom_sites_solution_hydrogens geom
_audit_creation_date 2018-03-15T23:04:19-00:00
_audit_creation_method 'WinGX routine CIF_UPDATE'
_audit_update_record
;
2019-01-29 deposited with the CCDC.	2019-12-09 downloaded from the CCDC.
;
_cell_angle_alpha 90
_cell_angle_beta 90
_cell_angle_gamma 90
_cell_formula_units_Z 4
_cell_length_a 27.991(3)
_cell_length_b 9.623(3)
_cell_length_c 16.419(3)
_cell_measurement_reflns_used 15941
_cell_measurement_temperature 120(2)
_cell_measurement_theta_max 29.51
_cell_measurement_theta_min 2.11
_cell_volume 4422.6(17)
_computing_cell_refinement
;
        X-Area Recipe 1.33.0.0 (STOE, 2015)
;
_computing_data_collection
;
        X-Area WinXpose 2.0.22.0 (STOE, 2016)
;
_computing_data_reduction 'STOE X-Area'
_computing_publication_material
;
STOE & Cie GmbH, X-Area, software package for collecting single-crystal or
multi-domain crystal data on STOE area-detector diffractometers, for image
processing, for the correction and scaling of reflection intensities and
        for outlier rejection, version 1.77, Darmstadt 2016
;
_computing_structure_refinement 'SHELXL-2014/7 (Sheldrick, 2014)'
_diffrn_ambient_temperature 120(2)
_diffrn_detector 'image plate (34 cm diameter)'
_diffrn_detector_area_resol_mean 6.67
_diffrn_detector_type 'STOE Imaging Plate'
_diffrn_measured_fraction_theta_full 0.998
_diffrn_measured_fraction_theta_max 0.998
_diffrn_measurement_device '2-circle diffractometer'
_diffrn_measurement_device_type 'STOE IPDS 2T'
_diffrn_measurement_method 'rotation method, \w scans'
_diffrn_radiation_monochromator 'parabolic x-ray mirror'
_diffrn_radiation_probe x-ray
_diffrn_radiation_type MoK\a
_diffrn_radiation_wavelength 0.71073
_diffrn_reflns_av_R_equivalents 0.1237
_diffrn_reflns_av_unetI/netI 0.0799
_diffrn_reflns_Laue_measured_fraction_full 0.998
_diffrn_reflns_Laue_measured_fraction_max 0.998
_diffrn_reflns_limit_h_max 34
_diffrn_reflns_limit_h_min -34
_diffrn_reflns_limit_k_max 11
_diffrn_reflns_limit_k_min -11
_diffrn_reflns_limit_l_max 20
_diffrn_reflns_limit_l_min -18
_diffrn_reflns_number 30977
_diffrn_reflns_point_group_measured_fraction_full 0.998
_diffrn_reflns_point_group_measured_fraction_max 0.998
_diffrn_reflns_theta_full 25.242
_diffrn_reflns_theta_max 25.999
_diffrn_reflns_theta_min 2.116
_diffrn_source 'GeniX Mo, 0.05 x 0.05 mm2 microfocus'
_exptl_absorpt_coefficient_mu 0.571
_exptl_absorpt_correction_T_max 0.9576
_exptl_absorpt_correction_T_min 0.9065
_exptl_absorpt_correction_type integration
_exptl_absorpt_process_details
;
STOE X-Red32, absorption correction by Gaussian integration, analogous to
P. Coppens, "The Evaluation of Absorption and Extinction in Single-Crystal
        Structure Analysis", published in
        F. R. Ahmed (Editor), "Crystallographic Computing",
        Munksgaard, Copenhagen (1970), 255 - 270
;
_exptl_crystal_colour blue
_exptl_crystal_density_diffrn 1.09
_exptl_crystal_description needle
_exptl_crystal_F_000 1564
_exptl_crystal_size_max 0.265
_exptl_crystal_size_mid 0.149
_exptl_crystal_size_min 0.071
_refine_diff_density_max 0.983
_refine_diff_density_min -0.481
_refine_diff_density_rms 0.116
_refine_ls_abs_structure_details
;
 Refined as an inversion twin.
;
_refine_ls_abs_structure_Flack 0.42(4)
_refine_ls_extinction_method none
_refine_ls_goodness_of_fit_ref 1.037
_refine_ls_hydrogen_treatment mixed
_refine_ls_matrix_type full
_refine_ls_number_parameters 324
_refine_ls_number_reflns 8288
_refine_ls_number_restraints 1
_refine_ls_restrained_S_all 1.037
_refine_ls_R_factor_all 0.1339
_refine_ls_R_factor_gt 0.0942
_refine_ls_shift/su_max 0.001
_refine_ls_shift/su_mean 0
_refine_ls_structure_factor_coef Fsqd
_refine_ls_weighting_details 'w=1/[\s^2^(Fo^2^)+(0.0931P)^2^+25.8228P] where P=(Fo^2^+2Fc^2^)/3'
_refine_ls_weighting_scheme calc
_refine_ls_wR_factor_gt 0.2155
_refine_ls_wR_factor_ref 0.2413
_reflns_Friedel_coverage 0.929
_reflns_Friedel_fraction_full 0.999
_reflns_Friedel_fraction_max 0.999
_reflns_number_gt 5846
_reflns_number_total 8288
_reflns_threshold_expression 'I > 2\s(I)'
_cod_data_source_file c9dt03722e2.cif
_cod_data_source_block darkowal_2_pl_sq
_cod_depositor_comments 'Adding full bibliography for 7702994--7702998.cif.'
_cod_database_code 7702997

loop_
_symmetry_equiv_pos_as_xyz
'x, y, z'
'-x, -y, z+1/2'
'-x+1/2, y, z+1/2'
'x+1/2, -y, z'

loop_
_atom_site_label
_atom_site_type_symbol
_atom_site_fract_x
_atom_site_fract_y
_atom_site_fract_z
_atom_site_U_iso_or_equiv
_atom_site_adp_type
_atom_site_occupancy
_atom_site_site_symmetry_order
_atom_site_calc_flag
_atom_site_refinement_flags_posn
_atom_site_refinement_flags_adp
Co1 Co 0.50291(4) 0.29927(11) 0.00769(8) 0.0215(2) Uani 1 1 d . .
S1 S 0.57055(7) 0.1656(2) 0.01358(18) 0.0317(5) Uani 1 1 d . .
S2 S 0.43732(8) 0.1601(3) -0.01761(15) 0.0299(5) Uani 1 1 d . .
Si2 Si 0.37902(8) 0.2929(3) -0.01673(18) 0.0365(7) Uani 1 1 d . .
Si1 Si 0.62690(9) 0.2917(3) -0.02050(18) 0.0350(7) Uani 1 1 d . .
O1 O 0.6354(2) 0.2966(10) -0.1189(5) 0.057(2) Uani 1 1 d . .
O2 O 0.6145(3) 0.4487(8) 0.0030(7) 0.067(3) Uani 1 1 d . .
O5 O 0.3959(2) 0.4410(8) -0.0546(6) 0.055(2) Uani 1 1 d . .
O4 O 0.3331(2) 0.2277(7) -0.0666(5) 0.0406(19) Uani 1 1 d . .
O3 O 0.6776(2) 0.2394(7) 0.0160(5) 0.0450(18) Uani 1 1 d . .
O6 O 0.3578(3) 0.3301(10) 0.0726(6) 0.074(3) Uani 1 1 d . .
N5 N 0.4970(2) 0.4070(9) 0.1134(5) 0.0267(19) Uani 1 1 d . .
N1 N 0.4984(3) 0.5689(9) 0.4098(5) 0.0285(19) Uani 1 1 d . .
H1A H 0.5277 0.5342 0.404 0.034 Uiso 1 1 calc R U
H1B H 0.4785 0.4985 0.4186 0.034 Uiso 1 1 calc R U
C30 C 0.4849(3) 0.6398(9) 0.3364(5) 0.022(2) Uani 1 1 d . .
H30A H 0.504 0.7235 0.3318 0.027 Uiso 1 1 calc R U
H30B H 0.4518 0.6682 0.3414 0.027 Uiso 1 1 calc R U
C13 C 0.3276(4) 0.1611(13) -0.1421(7) 0.047(3) Uani 1 1 d . .
C27 C 0.4903(3) 0.5572(10) 0.2585(5) 0.0224(19) Uani 1 1 d . .
C1 C 0.6577(5) 0.1871(17) -0.1722(8) 0.069(4) Uani 1 1 d . .
C2 C 0.7111(6) 0.210(2) -0.1732(10) 0.107(4) Uani 1 1 d . .
H2A H 0.7176 0.3065 -0.1845 0.16 Uiso 1 1 calc R U
H2B H 0.7253 0.1535 -0.2146 0.16 Uiso 1 1 calc R U
H2C H 0.7242 0.1862 -0.1211 0.16 Uiso 1 1 calc R U
C10 C 0.6713(6) 0.2809(16) 0.1591(9) 0.078(5) Uani 1 1 d . .
H10A H 0.6733 0.3767 0.1431 0.117 Uiso 1 1 calc R U
H10B H 0.6881 0.2679 0.2095 0.117 Uiso 1 1 calc R U
H10C H 0.6384 0.2554 0.1661 0.117 Uiso 1 1 calc R U
C14 C 0.3369(7) 0.0054(19) -0.1285(15) 0.117(2) Uani 1 1 d . .
H14A H 0.3705 -0.0096 -0.1204 0.176 Uiso 1 1 calc R U
H14B H 0.3265 -0.0459 -0.1754 0.176 Uiso 1 1 calc R U
H14C H 0.3197 -0.0255 -0.0813 0.176 Uiso 1 1 calc R U
C15 C 0.2760(4) 0.1839(18) -0.1694(10) 0.089(5) Uani 1 1 d . .
H15A H 0.2546 0.1554 -0.1268 0.134 Uiso 1 1 calc R U
H15B H 0.2698 0.13 -0.2174 0.134 Uiso 1 1 calc R U
H15C H 0.2711 0.2806 -0.1811 0.134 Uiso 1 1 calc R U
C16 C 0.3624(6) 0.2179(16) -0.2047(8) 0.078(5) Uani 1 1 d . .
H16A H 0.3513 0.3064 -0.2239 0.117 Uiso 1 1 calc R U
H16B H 0.3647 0.1545 -0.2497 0.117 Uiso 1 1 calc R U
H16C H 0.3933 0.2288 -0.1802 0.117 Uiso 1 1 calc R U
C9 C 0.6931(5) 0.1928(14) 0.0953(8) 0.061(4) Uani 1 1 d . .
C5 C 0.6390(8) 0.5736(15) -0.0220(13) 0.112(7) Uani 1 1 d . .
C6 C 0.6211(6) 0.632(2) -0.0990(15) 0.117(2) Uani 1 1 d . .
H6A H 0.6255 0.5661 -0.1421 0.176 Uiso 1 1 calc R U
H6B H 0.6384 0.7159 -0.1115 0.176 Uiso 1 1 calc R U
H6C H 0.5877 0.6535 -0.0936 0.176 Uiso 1 1 calc R U
C18 C 0.3791(6) 0.6577(19) 0.0106(15) 0.117(2) Uani 1 1 d . .
H18A H 0.3534 0.6376 0.0476 0.176 Uiso 1 1 calc R U
H18B H 0.3798 0.7557 -0.0004 0.176 Uiso 1 1 calc R U
H18C H 0.4088 0.6297 0.0346 0.176 Uiso 1 1 calc R U
C11 C 0.6846(5) 0.0427(13) 0.1015(9) 0.059(4) Uani 1 1 d . .
H11A H 0.6509 0.0247 0.0988 0.089 Uiso 1 1 calc R U
H11B H 0.697 0.0092 0.1523 0.089 Uiso 1 1 calc R U
H11C H 0.7004 -0.0039 0.0573 0.089 Uiso 1 1 calc R U
C17 C 0.3712(5) 0.5768(15) -0.0705(12) 0.086(5) Uani 1 1 d . .
C20 C 0.3210(6) 0.556(2) -0.0788(15) 0.117(2) Uani 1 1 d . .
H20A H 0.3152 0.4829 -0.1177 0.176 Uiso 1 1 calc R U
H20B H 0.3062 0.64 -0.0974 0.176 Uiso 1 1 calc R U
H20C H 0.3077 0.5298 -0.0271 0.176 Uiso 1 1 calc R U
C12 C 0.7461(5) 0.2214(16) 0.0958(11) 0.113(5) Uani 1 1 d . .
H12A H 0.7614 0.1662 0.0547 0.17 Uiso 1 1 calc R U
H12B H 0.7591 0.1982 0.1482 0.17 Uiso 1 1 calc R U
H12C H 0.7516 0.3181 0.0848 0.17 Uiso 1 1 calc R U
C26 C 0.5299(6) 0.573(2) 0.2089(10) 0.103(3) Uani 1 1 d . .
H26 H 0.5537 0.6376 0.2208 0.11(6) Uiso 1 1 calc R .
C3 C 0.6510(6) 0.040(2) -0.1435(10) 0.107(4) Uani 1 1 d . .
H3A H 0.6622 0.0322 -0.0884 0.16 Uiso 1 1 calc R U
H3B H 0.6689 -0.0215 -0.1778 0.16 Uiso 1 1 calc R U
H3C H 0.6178 0.0165 -0.1458 0.16 Uiso 1 1 calc R U
C25 C 0.5324(6) 0.486(2) 0.1381(10) 0.103(3) Uani 1 1 d . .
H25 H 0.5606 0.4849 0.1083 0.124 Uiso 1 1 calc R U
C7 C 0.6319(7) 0.6747(19) 0.0452(14) 0.117(2) Uani 1 1 d . .
H7A H 0.6014 0.6586 0.0704 0.176 Uiso 1 1 calc R U
H7B H 0.6328 0.7675 0.0238 0.176 Uiso 1 1 calc R U
H7C H 0.6568 0.6634 0.0849 0.176 Uiso 1 1 calc R U
C28 C 0.4581(6) 0.468(2) 0.2351(10) 0.103(3) Uani 1 1 d . .
H28 H 0.4324 0.4517 0.2697 0.124 Uiso 1 1 calc R U
C21 C 0.3285(7) 0.247(2) 0.1254(9) 0.119(7) Uani 1 1 d . .
C22 C 0.3283(7) 0.1051(19) 0.1178(15) 0.117(2) Uani 1 1 d . .
H22A H 0.3144 0.0798 0.0665 0.176 Uiso 1 1 calc R U
H22B H 0.3099 0.0651 0.1613 0.176 Uiso 1 1 calc R U
H22C H 0.3605 0.071 0.1204 0.176 Uiso 1 1 calc R U
C23 C 0.2750(6) 0.287(2) 0.1054(15) 0.117(2) Uani 1 1 d . .
H23A H 0.2702 0.384 0.1161 0.176 Uiso 1 1 calc R U
H23B H 0.2539 0.2331 0.1389 0.176 Uiso 1 1 calc R U
H23C H 0.2685 0.2681 0.0491 0.176 Uiso 1 1 calc R U
C29 C 0.4595(6) 0.398(2) 0.1629(10) 0.103(3) Uani 1 1 d . .
H29 H 0.4338 0.3417 0.1482 0.124 Uiso 1 1 calc R U
C19 C 0.3940(6) 0.641(2) -0.1404(14) 0.117(2) Uani 1 1 d . .
H19A H 0.4251 0.6017 -0.1482 0.176 Uiso 1 1 calc R U
H19B H 0.397 0.7395 -0.1311 0.176 Uiso 1 1 calc R U
H19C H 0.3749 0.6257 -0.1881 0.176 Uiso 1 1 calc R U
C8 C 0.6973(6) 0.541(2) -0.0381(14) 0.117(2) Uani 1 1 d . .
H8A H 0.7108 0.4988 0.0096 0.176 Uiso 1 1 calc R U
H8B H 0.7136 0.6264 -0.0495 0.176 Uiso 1 1 calc R U
H8C H 0.7007 0.479 -0.0835 0.176 Uiso 1 1 calc R U
C24 C 0.3339(6) 0.300(2) 0.2070(14) 0.117(2) Uani 1 1 d . .
H24A H 0.3673 0.3046 0.2205 0.176 Uiso 1 1 calc R U
H24B H 0.3179 0.2394 0.2447 0.176 Uiso 1 1 calc R U
H24C H 0.3202 0.3912 0.2103 0.176 Uiso 1 1 calc R U
C4 C 0.6393(6) 0.229(2) -0.2541(10) 0.107(4) Uani 1 1 d . .
H4A H 0.605 0.233 -0.2526 0.16 Uiso 1 1 calc R U
H4B H 0.6493 0.1626 -0.2941 0.16 Uiso 1 1 calc R U
H4C H 0.6517 0.3192 -0.268 0.16 Uiso 1 1 calc R U

loop_
_atom_site_aniso_label
_atom_site_aniso_U_11
_atom_site_aniso_U_22
_atom_site_aniso_U_33
_atom_site_aniso_U_23
_atom_site_aniso_U_13
_atom_site_aniso_U_12
Co1 0.0194(4) 0.0292(5) 0.0159(4) -0.0006(6) -0.0020(5) -0.0011(5)
S1 0.0240(9) 0.0270(11) 0.0440(12) 0.0106(13) 0.0054(12) 0.0001(8)
S2 0.0234(9) 0.0325(12) 0.0338(12) -0.0029(10) -0.0009(9) -0.0029(9)
Si2 0.0187(10) 0.0401(15) 0.0507(17) -0.0178(14) 0.0051(11) -0.0044(11)
Si1 0.0262(11) 0.0349(14) 0.0440(15) 0.0123(14) -0.0122(11) -0.0067(11)
O1 0.022(3) 0.105(6) 0.044(4) 0.047(4) 0.005(3) 0.006(4)
O2 0.073(5) 0.034(4) 0.094(7) 0.012(5) -0.021(6) -0.011(4)
O5 0.023(3) 0.032(4) 0.108(7) -0.008(4) 0.010(4) 0.003(3)
O4 0.025(3) 0.033(4) 0.064(5) -0.008(3) -0.004(3) -0.004(3)
O3 0.032(3) 0.043(4) 0.060(4) 0.023(4) -0.028(4) -0.009(3)
O6 0.038(4) 0.104(6) 0.079(5) -0.069(5) 0.016(4) -0.019(5)
N5 0.016(3) 0.043(4) 0.022(4) -0.003(3) 0.003(3) -0.005(3)
N1 0.026(4) 0.038(4) 0.021(4) 0.004(3) 0.001(3) -0.004(4)
C30 0.029(4) 0.025(4) 0.013(4) 0.001(3) -0.008(3) 0.005(4)
C13 0.050(6) 0.059(7) 0.033(6) 0.011(5) -0.020(5) -0.017(6)
C27 0.025(4) 0.035(4) 0.007(3) -0.004(3) -0.003(3) 0.005(4)
C1 0.058(7) 0.100(11) 0.048(7) -0.005(8) 0.019(6) -0.027(8)
C2 0.062(5) 0.187(12) 0.070(6) 0.014(7) 0.022(5) 0.011(7)
C10 0.088(10) 0.088(11) 0.057(8) -0.016(8) -0.029(7) 0.034(9)
C14 0.077(3) 0.092(4) 0.182(7) -0.001(5) 0.025(4) -0.027(3)
C15 0.048(7) 0.110(12) 0.109(11) -0.030(10) -0.048(7) -0.015(8)
C16 0.102(11) 0.086(10) 0.047(8) 0.026(7) -0.005(8) -0.028(9)
C9 0.066(7) 0.058(8) 0.057(7) -0.003(6) -0.042(6) 0.018(6)
C5 0.172(18) 0.023(7) 0.141(17) 0.003(9) -0.038(14) 0.003(9)
C6 0.077(3) 0.092(4) 0.182(7) -0.001(5) 0.025(4) -0.027(3)
C18 0.077(3) 0.092(4) 0.182(7) -0.001(5) 0.025(4) -0.027(3)
C11 0.065(8) 0.051(7) 0.062(8) 0.012(6) -0.011(6) 0.018(6)
C17 0.037(6) 0.054(8) 0.168(15) -0.045(9) 0.013(8) 0.017(6)
C20 0.077(3) 0.092(4) 0.182(7) -0.001(5) 0.025(4) -0.027(3)
C12 0.097(8) 0.067(9) 0.176(14) 0.028(10) -0.112(8) -0.026(8)
C26 0.073(5) 0.169(8) 0.069(5) -0.050(5) 0.026(4) -0.040(5)
C3 0.062(5) 0.187(12) 0.070(6) 0.014(7) 0.022(5) 0.011(7)
C25 0.073(5) 0.169(8) 0.069(5) -0.050(5) 0.026(4) -0.040(5)
C7 0.077(3) 0.092(4) 0.182(7) -0.001(5) 0.025(4) -0.027(3)
C28 0.073(5) 0.169(8) 0.069(5) -0.050(5) 0.026(4) -0.040(5)
C21 0.136(14) 0.187(18) 0.034(8) 0.013(10) 0.038(8) 0.085(13)
C22 0.077(3) 0.092(4) 0.182(7) -0.001(5) 0.025(4) -0.027(3)
C23 0.077(3) 0.092(4) 0.182(7) -0.001(5) 0.025(4) -0.027(3)
C29 0.073(5) 0.169(8) 0.069(5) -0.050(5) 0.026(4) -0.040(5)
C19 0.077(3) 0.092(4) 0.182(7) -0.001(5) 0.025(4) -0.027(3)
C8 0.077(3) 0.092(4) 0.182(7) -0.001(5) 0.025(4) -0.027(3)
C24 0.077(3) 0.092(4) 0.182(7) -0.001(5) 0.025(4) -0.027(3)
C4 0.062(5) 0.187(12) 0.070(6) 0.014(7) 0.022(5) 0.011(7)

loop_
_atom_type_symbol
_atom_type_description
_atom_type_scat_dispersion_real
_atom_type_scat_dispersion_imag
_atom_type_scat_source
C C 0.0033 0.0016 'International Tables Vol C Tables 4.2.6.8 and 6.1.1.4'
H H 0 0 'International Tables Vol C Tables 4.2.6.8 and 6.1.1.4'
Co Co 0.3494 0.9721 'International Tables Vol C Tables 4.2.6.8 and 6.1.1.4'
N N 0.0061 0.0033 'International Tables Vol C Tables 4.2.6.8 and 6.1.1.4'
O O 0.0106 0.006 'International Tables Vol C Tables 4.2.6.8 and 6.1.1.4'
S S 0.1246 0.1234 'International Tables Vol C Tables 4.2.6.8 and 6.1.1.4'
Si Si 0.0817 0.0704 'International Tables Vol C Tables 4.2.6.8 and 6.1.1.4'

loop_
_exptl_crystal_face_index_h
_exptl_crystal_face_index_k
_exptl_crystal_face_index_l
_exptl_crystal_face_perp_dist
-5 -1 1 0.094
-1 4 3 0.031
-1 0 0 0.092
1 0 0 0.173
-5 0 -2 0.097
0 -3 -2 0.04
0 0 1 0.05
0 0 -1 0.051

loop_
_geom_angle_atom_site_label_1
_geom_angle_atom_site_label_2
_geom_angle_atom_site_label_3
_geom_angle
_geom_angle_site_symmetry_1
_geom_angle_site_symmetry_3
N5 Co1 N1 110.7(3) . 2_664
N5 Co1 S1 108.5(2) . .
N1 Co1 S1 113.3(2) 2_664 .
N5 Co1 S2 112.7(2) . .
N1 Co1 S2 101.7(2) 2_664 .
S1 Co1 S2 109.80(9) . .
Si1 S1 Co1 106.81(12) . .
Si2 S2 Co1 105.48(13) . .
O6 Si2 O5 105.0(5) . .
O6 Si2 O4 104.4(4) . .
O5 Si2 O4 111.8(4) . .
O6 Si2 S2 115.5(4) . .
O5 Si2 S2 108.0(3) . .
O4 Si2 S2 112.1(3) . .
O2 Si1 O3 113.2(4) . .
O2 Si1 O1 104.1(5) . .
O3 Si1 O1 104.3(4) . .
O2 Si1 S1 109.0(4) . .
O3 Si1 S1 112.7(3) . .
O1 Si1 S1 113.3(3) . .
C1 O1 Si1 127.9(8) . .
C5 O2 Si1 128.0(11) . .
C17 O5 Si2 134.1(7) . .
C13 O4 Si2 134.2(7) . .
C9 O3 Si1 133.9(8) . .
C21 O6 Si2 129.1(10) . .
C25 N5 C29 116.5(12) . .
C25 N5 Co1 119.9(8) . .
C29 N5 Co1 123.5(9) . .
C30 N1 Co1 111.1(6) . 2_665
C30 N1 H1A 109.4 . .
Co1 N1 H1A 109.4 2_665 .
C30 N1 H1B 109.4 . .
Co1 N1 H1B 109.4 2_665 .
H1A N1 H1B 108 . .
N1 C30 C27 115.7(7) . .
N1 C30 H30A 108.4 . .
C27 C30 H30A 108.4 . .
N1 C30 H30B 108.4 . .
C27 C30 H30B 108.4 . .
H30A C30 H30B 107.4 . .
O4 C13 C16 111.3(10) . .
O4 C13 C15 107.3(11) . .
C16 C13 C15 110.8(11) . .
O4 C13 C14 107.4(12) . .
C16 C13 C14 109.9(13) . .
C15 C13 C14 110.0(12) . .
C28 C27 C26 117.0(12) . .
C28 C27 C30 121.7(10) . .
C26 C27 C30 121.3(10) . .
C4 C1 C3 119.7(15) . .
C4 C1 O1 100.9(13) . .
C3 C1 O1 115.0(11) . .
C4 C1 C2 107.0(12) . .
C3 C1 C2 105.5(15) . .
O1 C1 C2 108.2(13) . .
C1 C2 H2A 109.5 . .
C1 C2 H2B 109.5 . .
H2A C2 H2B 109.5 . .
C1 C2 H2C 109.5 . .
H2A C2 H2C 109.5 . .
H2B C2 H2C 109.5 . .
C9 C10 H10A 109.5 . .
C9 C10 H10B 109.5 . .
H10A C10 H10B 109.5 . .
C9 C10 H10C 109.5 . .
H10A C10 H10C 109.5 . .
H10B C10 H10C 109.5 . .
C13 C14 H14A 109.5 . .
C13 C14 H14B 109.5 . .
H14A C14 H14B 109.5 . .
C13 C14 H14C 109.5 . .
H14A C14 H14C 109.5 . .
H14B C14 H14C 109.5 . .
C13 C15 H15A 109.5 . .
C13 C15 H15B 109.5 . .
H15A C15 H15B 109.5 . .
C13 C15 H15C 109.5 . .
H15A C15 H15C 109.5 . .
H15B C15 H15C 109.5 . .
C13 C16 H16A 109.5 . .
C13 C16 H16B 109.5 . .
H16A C16 H16B 109.5 . .
C13 C16 H16C 109.5 . .
H16A C16 H16C 109.5 . .
H16B C16 H16C 109.5 . .
O3 C9 C11 108.7(10) . .
O3 C9 C10 109.7(10) . .
C11 C9 C10 116.6(13) . .
O3 C9 C12 104.2(11) . .
C11 C9 C12 109.8(11) . .
C10 C9 C12 107.2(12) . .
O2 C5 C6 113.8(16) . .
O2 C5 C7 105.7(17) . .
C6 C5 C7 109.9(15) . .
O2 C5 C8 110.4(12) . .
C6 C5 C8 105.5(17) . .
C7 C5 C8 111.6(16) . .
C5 C6 H6A 109.5 . .
C5 C6 H6B 109.5 . .
H6A C6 H6B 109.5 . .
C5 C6 H6C 109.5 . .
H6A C6 H6C 109.5 . .
H6B C6 H6C 109.5 . .
C17 C18 H18A 109.5 . .
C17 C18 H18B 109.5 . .
H18A C18 H18B 109.5 . .
C17 C18 H18C 109.5 . .
H18A C18 H18C 109.5 . .
H18B C18 H18C 109.5 . .
C9 C11 H11A 109.5 . .
C9 C11 H11B 109.5 . .
H11A C11 H11B 109.5 . .
C9 C11 H11C 109.5 . .
H11A C11 H11C 109.5 . .
H11B C11 H11C 109.5 . .
C20 C17 C19 114.7(18) . .
C20 C17 O5 110.3(13) . .
C19 C17 O5 107.9(12) . .
C20 C17 C18 107.0(15) . .
C19 C17 C18 113.5(14) . .
O5 C17 C18 102.7(14) . .
C17 C20 H20A 109.5 . .
C17 C20 H20B 109.5 . .
H20A C20 H20B 109.5 . .
C17 C20 H20C 109.5 . .
H20A C20 H20C 109.5 . .
H20B C20 H20C 109.5 . .
C9 C12 H12A 109.5 . .
C9 C12 H12B 109.5 . .
H12A C12 H12B 109.5 . .
C9 C12 H12C 109.5 . .
H12A C12 H12C 109.5 . .
H12B C12 H12C 109.5 . .
C27 C26 C25 116.8(15) . .
C27 C26 H26 121.6 . .
C25 C26 H26 121.6 . .
C1 C3 H3A 109.5 . .
C1 C3 H3B 109.5 . .
H3A C3 H3B 109.5 . .
C1 C3 H3C 109.5 . .
H3A C3 H3C 109.5 . .
H3B C3 H3C 109.5 . .
N5 C25 C26 123.5(14) . .
N5 C25 H25 118.3 . .
C26 C25 H25 118.3 . .
C5 C7 H7A 109.5 . .
C5 C7 H7B 109.5 . .
H7A C7 H7B 109.5 . .
C5 C7 H7C 109.5 . .
H7A C7 H7C 109.5 . .
H7B C7 H7C 109.5 . .
C27 C28 C29 124.2(15) . .
C27 C28 H28 117.9 . .
C29 C28 H28 117.9 . .
C22 C21 O6 120.1(15) . .
C22 C21 C24 116.0(18) . .
O6 C21 C24 107.6(18) . .
C22 C21 C23 102.8(19) . .
O6 C21 C23 106.2(14) . .
C24 C21 C23 101.9(15) . .
C21 C22 H22A 109.5 . .
C21 C22 H22B 109.5 . .
H22A C22 H22B 109.5 . .
C21 C22 H22C 109.5 . .
H22A C22 H22C 109.5 . .
H22B C22 H22C 109.5 . .
C21 C23 H23A 109.5 . .
C21 C23 H23B 109.5 . .
H23A C23 H23B 109.5 . .
C21 C23 H23C 109.5 . .
H23A C23 H23C 109.5 . .
H23B C23 H23C 109.5 . .
N5 C29 C28 121.3(15) . .
N5 C29 H29 119.4 . .
C28 C29 H29 119.4 . .
C17 C19 H19A 109.5 . .
C17 C19 H19B 109.5 . .
H19A C19 H19B 109.5 . .
C17 C19 H19C 109.5 . .
H19A C19 H19C 109.5 . .
H19B C19 H19C 109.5 . .
C5 C8 H8A 109.5 . .
C5 C8 H8B 109.5 . .
H8A C8 H8B 109.5 . .
C5 C8 H8C 109.5 . .
H8A C8 H8C 109.5 . .
H8B C8 H8C 109.5 . .
C21 C24 H24A 109.5 . .
C21 C24 H24B 109.5 . .
H24A C24 H24B 109.5 . .
C21 C24 H24C 109.5 . .
H24A C24 H24C 109.5 . .
H24B C24 H24C 109.5 . .
C1 C4 H4A 109.5 . .
C1 C4 H4B 109.5 . .
H4A C4 H4B 109.5 . .
C1 C4 H4C 109.5 . .
H4A C4 H4C 109.5 . .
H4B C4 H4C 109.5 . .

loop_
_geom_bond_atom_site_label_1
_geom_bond_atom_site_label_2
_geom_bond_distance
_geom_bond_site_symmetry_2
Co1 N5 2.029(8) .
Co1 N1 2.048(8) 2_664
Co1 S1 2.291(2) .
Co1 S2 2.310(3) .
S1 Si1 2.068(3) .
S2 Si2 2.073(3) .
Si2 O6 1.622(9) .
Si2 O5 1.625(9) .
Si2 O4 1.648(7) .
Si1 O2 1.597(9) .
Si1 O3 1.620(6) .
Si1 O1 1.634(8) .
O1 C1 1.507(17) .
O2 C5 1.443(19) .
O5 C17 1.502(16) .
O4 C13 1.403(14) .
O3 C9 1.444(14) .
O6 C21 1.44(2) .
N5 C25 1.311(18) .
N5 C29 1.331(17) .
N1 C30 1.435(11) .
N1 Co1 2.048(8) 2_665
N1 H1A 0.89 .
N1 H1B 0.89 .
C30 C27 1.513(11) .
C30 H30A 0.97 .
C30 H30B 0.97 .
C13 C16 1.519(18) .
C13 C15 1.529(16) .
C13 C14 1.54(2) .
C27 C28 1.302(18) .
C27 C26 1.383(17) .
C1 C4 1.50(2) .
C1 C3 1.50(3) .
C1 C2 1.51(2) .
C2 H2A 0.96 .
C2 H2B 0.96 .
C2 H2C 0.96 .
C10 C9 1.481(19) .
C10 H10A 0.96 .
C10 H10B 0.96 .
C10 H10C 0.96 .
C14 H14A 0.96 .
C14 H14B 0.96 .
C14 H14C 0.96 .
C15 H15A 0.96 .
C15 H15B 0.96 .
C15 H15C 0.96 .
C16 H16A 0.96 .
C16 H16B 0.96 .
C16 H16C 0.96 .
C9 C11 1.466(17) .
C9 C12 1.509(19) .
C5 C6 1.47(3) .
C5 C7 1.48(3) .
C5 C8 1.68(3) .
C6 H6A 0.96 .
C6 H6B 0.96 .
C6 H6C 0.96 .
C18 C17 1.56(3) .
C18 H18A 0.96 .
C18 H18B 0.96 .
C18 H18C 0.96 .
C11 H11A 0.96 .
C11 H11B 0.96 .
C11 H11C 0.96 .
C17 C20 1.43(2) .
C17 C19 1.45(3) .
C20 H20A 0.96 .
C20 H20B 0.96 .
C20 H20C 0.96 .
C12 H12A 0.96 .
C12 H12B 0.96 .
C12 H12C 0.96 .
C26 C25 1.44(2) .
C26 H26 0.93 .
C3 H3A 0.96 .
C3 H3B 0.96 .
C3 H3C 0.96 .
C25 H25 0.93 .
C7 H7A 0.96 .
C7 H7B 0.96 .
C7 H7C 0.96 .
C28 C29 1.37(2) .
C28 H28 0.93 .
C21 C22 1.37(3) .
C21 C24 1.44(3) .
C21 C23 1.58(3) .
C22 H22A 0.96 .
C22 H22B 0.96 .
C22 H22C 0.96 .
C23 H23A 0.96 .
C23 H23B 0.96 .
C23 H23C 0.96 .
C29 H29 0.93 .
C19 H19A 0.96 .
C19 H19B 0.96 .
C19 H19C 0.96 .
C8 H8A 0.96 .
C8 H8B 0.96 .
C8 H8C 0.96 .
C24 H24A 0.96 .
C24 H24B 0.96 .
C24 H24C 0.96 .
C4 H4A 0.96 .
C4 H4B 0.96 .
C4 H4C 0.96 .

loop_
_geom_hbond_atom_site_label_D
_geom_hbond_atom_site_label_H
_geom_hbond_atom_site_label_A
_geom_hbond_distance_DH
_geom_hbond_distance_HA
_geom_hbond_distance_DA
_geom_hbond_angle_DHA
_geom_hbond_site_symmetry_A
N1 H1A O5 0.89 2.26 3.016(10) 143.2 2_665

loop_
_geom_torsion_atom_site_label_1
_geom_torsion_atom_site_label_2
_geom_torsion_atom_site_label_3
_geom_torsion_atom_site_label_4
_geom_torsion
_geom_torsion_site_symmetry_1
O2 Si1 O1 C1 166.1(9) .
O3 Si1 O1 C1 47.2(10) .
S1 Si1 O1 C1 -75.7(9) .
O3 Si1 O2 C5 66.0(15) .
O1 Si1 O2 C5 -46.7(14) .
S1 Si1 O2 C5 -167.8(13) .
O6 Si2 O5 C17 -56.5(14) .
O4 Si2 O5 C17 56.1(14) .
S2 Si2 O5 C17 179.8(12) .
O6 Si2 O4 C13 -171.4(10) .
O5 Si2 O4 C13 75.7(10) .
S2 Si2 O4 C13 -45.7(10) .
O2 Si1 O3 C9 78.4(11) .
O1 Si1 O3 C9 -169.0(10) .
S1 Si1 O3 C9 -45.8(11) .
O5 Si2 O6 C21 164.5(12) .
O4 Si2 O6 C21 46.8(13) .
S2 Si2 O6 C21 -76.7(13) .
Co1 N1 C30 C27 173.0(6) 2_665
Si2 O4 C13 C16 -33.8(15) .
Si2 O4 C13 C15 -155.2(10) .
Si2 O4 C13 C14 86.5(13) .
N1 C30 C27 C28 81.8(14) .
N1 C30 C27 C26 -98.3(14) .
Si1 O1 C1 C4 160.6(10) .
Si1 O1 C1 C3 30.3(16) .
Si1 O1 C1 C2 -87.3(13) .
Si1 O3 C9 C11 87.4(13) .
Si1 O3 C9 C10 -41.2(15) .
Si1 O3 C9 C12 -155.7(9) .
Si1 O2 C5 C6 88.5(19) .
Si1 O2 C5 C7 -150.8(12) .
Si1 O2 C5 C8 -30(2) .
Si2 O5 C17 C20 -24(2) .
Si2 O5 C17 C19 -149.9(12) .
Si2 O5 C17 C18 89.9(13) .
C28 C27 C26 C25 -3(2) .
C30 C27 C26 C25 177.5(13) .
C29 N5 C25 C26 -8(3) .
Co1 N5 C25 C26 175.2(15) .
C27 C26 C25 N5 9(3) .
C26 C27 C28 C29 -4(3) .
C30 C27 C28 C29 175.6(16) .
Si2 O6 C21 C22 23(2) .
Si2 O6 C21 C24 158.7(12) .
Si2 O6 C21 C23 -92.8(16) .
C25 N5 C29 C28 1(3) .
Co1 N5 C29 C28 177.4(14) .
C27 C28 C29 N5 6(3) .
